data_7024886
loop_
_publ_author_name
'Shlykov, Sergey A.'
'Giricheva, Nina I.'
'Titov, Anton V.'
'Szwak, Ma\/lgorzata'
'Lentz, Dieter'
'Girichev, Georgiy V.'

_publ_section_title
;
 The structures of tellurium(IV) halides in the gas phase and as solvated
 molecules.
;
_journal_issue 13
_journal_name_full 'Dalton transactions (Cambridge, England : 2003)'
_journal_page_first 3245
_journal_page_last 3255
_journal_paper_doi 10.1039/b922474b
_journal_volume 39
_journal_year 2010
_chemical_formula_sum 'C8 H16 F4 O2 Te'
_chemical_formula_weight 347.81
_chemical_name_systematic
;
tellurtetrafluoride tetrahydrofuran solvate
;
_space_group_IT_number 2
_symmetry_cell_setting triclinic
_symmetry_space_group_name_Hall '-P 1'
_symmetry_space_group_name_H-M 'P -1'
_atom_sites_solution_hydrogens geom
_atom_sites_solution_primary direct
_atom_sites_solution_secondary difmap
_audit_creation_method SHELXL-97
_cell_angle_alpha 109.140(4)
_cell_angle_beta 101.744(6)
_cell_angle_gamma 100.421(5)
_cell_formula_units_Z 2
_cell_length_a 6.8161(15)
_cell_length_b 9.390(2)
_cell_length_c 10.465(2)
_cell_measurement_reflns_used 882
_cell_measurement_temperature 173(2)
_cell_measurement_theta_max 30.4
_cell_measurement_theta_min 2.4
_cell_volume 596.9(2)
_computing_cell_refinement 'SAINT (BRUKER-AXS)'
_computing_data_collection 'SMART (Bruker-AXS)'
_computing_data_reduction 'SAINT (BRUKER-AXS)'
_computing_molecular_graphics 'ORTEP for Windows (Farrugia, 1997)'
_computing_structure_refinement 'SHELXL-97 (Sheldrick, 1997)'
_computing_structure_solution 'SHELXS-97 (Sheldrick, 1990)'
_diffrn_ambient_temperature 173(2)
_diffrn_measured_fraction_theta_full 0.983
_diffrn_measured_fraction_theta_max 0.983
_diffrn_measurement_device_type 'SMART CCD (Bruker-AXS)'
_diffrn_measurement_method 'omega scan'
_diffrn_radiation_monochromator graphite
_diffrn_radiation_source 'sealed tube'
_diffrn_radiation_type MoK\a
_diffrn_radiation_wavelength 0.71073
_diffrn_reflns_av_R_equivalents 0.0134
_diffrn_reflns_av_sigmaI/netI 0.0195
_diffrn_reflns_limit_h_max 9
_diffrn_reflns_limit_h_min -9
_diffrn_reflns_limit_k_max 13
_diffrn_reflns_limit_k_min -13
_diffrn_reflns_limit_l_max 14
_diffrn_reflns_limit_l_min -14
_diffrn_reflns_number 7429
_diffrn_reflns_theta_full 30.53
_diffrn_reflns_theta_max 30.53
_diffrn_reflns_theta_min 2.15
_exptl_absorpt_coefficient_mu 2.524
_exptl_absorpt_correction_T_max 1.0
_exptl_absorpt_correction_T_min 0.74
_exptl_absorpt_correction_type empirical
_exptl_absorpt_process_details 'SADABS (BRUKER-AXS)'
_exptl_crystal_colour colorless
_exptl_crystal_density_diffrn 1.935
_exptl_crystal_density_method 'not measured'
_exptl_crystal_description prism
_exptl_crystal_F_000 336
_exptl_crystal_size_max 0.50
_exptl_crystal_size_mid 0.40
_exptl_crystal_size_min 0.20
_refine_diff_density_max 0.984
_refine_diff_density_min -0.501
_refine_diff_density_rms 0.073
_refine_ls_extinction_coef 0.0233(10)
_refine_ls_extinction_expression Fc^*^=kFc[1+0.001xFc^2^\l^3^/sin(2\q)]^-1/4^
_refine_ls_extinction_method SHELXL
_refine_ls_goodness_of_fit_ref 1.059
_refine_ls_hydrogen_treatment mixed
_refine_ls_matrix_type full
_refine_ls_number_parameters 137
_refine_ls_number_reflns 3579
_refine_ls_number_restraints 0
_refine_ls_restrained_S_all 1.059
_refine_ls_R_factor_all 0.0207
_refine_ls_R_factor_gt 0.0191
_refine_ls_shift/su_max 0.002
_refine_ls_shift/su_mean 0.000
_refine_ls_structure_factor_coef Fsqd
_refine_ls_weighting_details 'calc w=1/[\s^2^(Fo^2^)+(0.0216P)^2^+0.3340P] where P=(Fo^2^+2Fc^2^)/3'
_refine_ls_weighting_scheme calc
_refine_ls_wR_factor_gt 0.0467
_refine_ls_wR_factor_ref 0.0475
_reflns_number_gt 3388
_reflns_number_total 3579
_reflns_threshold_expression >2sigma(I)
_cod_data_source_file b922474b.txt
_cod_data_source_block fcnte
_cod_original_sg_symbol_H-M P-1
_cod_database_code 7024886

loop_
_symmetry_equiv_pos_as_xyz
'x, y, z'
'-x, -y, -z'

loop_
_atom_site_label
_atom_site_type_symbol
_atom_site_fract_x
_atom_site_fract_y
_atom_site_fract_z
_atom_site_U_iso_or_equiv
_atom_site_adp_type
_atom_site_occupancy
_atom_site_symmetry_multiplicity
_atom_site_calc_flag
_atom_site_refinement_flags
Te1 Te 0.542435(16) 0.612388(13) 0.855906(12) 0.02668(5) Uani 1 1 d .
C11 C 0.5606(3) 0.9050(3) 1.1704(2) 0.0435(5) Uani 1 1 d .
H11A H 0.6240 1.0144 1.1839 0.052 Uiso 1 1 calc R
H11B H 0.6726 0.8581 1.1989 0.052 Uiso 1 1 calc R
C12 C 0.4076(4) 0.8993(4) 1.2550(3) 0.0549(6) Uani 1 1 d .
H12A H 0.4471 0.9959 1.3407 0.066 Uiso 1 1 calc R
H12B H 0.3988 0.8080 1.2831 0.066 Uiso 1 1 calc R
C13 C 0.2040(4) 0.8851(3) 1.1552(3) 0.0499(6) Uani 1 1 d .
H13A H 0.0846 0.8299 1.1767 0.060 Uiso 1 1 calc R
H13B H 0.1877 0.9895 1.1608 0.060 Uiso 1 1 calc R
C14 C 0.2202(4) 0.7921(3) 1.0127(3) 0.0520(6) Uani 1 1 d .
H14A H 0.1512 0.6798 0.9847 0.062 Uiso 1 1 calc R
H14B H 0.1531 0.8291 0.9411 0.062 Uiso 1 1 calc R
C21 C 0.2747(5) 0.2986(5) 0.5119(3) 0.0685(9) Uani 1 1 d .
H21A H 0.3641 0.2259 0.4983 0.082 Uiso 1 1 calc R
H21B H 0.3333 0.3879 0.4881 0.082 Uiso 1 1 calc R
C22 C 0.0578(4) 0.2166(4) 0.4196(3) 0.0574(7) Uani 1 1 d .
H22A H 0.0437 0.1039 0.3703 0.069 Uiso 1 1 calc R
H22B H 0.0203 0.2624 0.3483 0.069 Uiso 1 1 calc R
C23 C -0.0803(4) 0.2393(3) 0.5170(3) 0.0519(6) Uani 1 1 d .
H23A H -0.2031 0.2701 0.4775 0.062 Uiso 1 1 calc R
H23B H -0.1280 0.1424 0.5333 0.062 Uiso 1 1 calc R
C24 C 0.0580(3) 0.3685(3) 0.6511(2) 0.0437(5) Uani 1 1 d .
H24A H 0.0473 0.4719 0.6501 0.052 Uiso 1 1 calc R
H24B H 0.0193 0.3568 0.7340 0.052 Uiso 1 1 calc R
F1 F 0.7153(2) 0.5654(2) 1.00360(16) 0.0521(4) Uani 1 1 d .
F2 F 0.4598(2) 0.69813(18) 0.71429(15) 0.0484(3) Uani 1 1 d .
F3 F 0.76557(19) 0.79050(15) 0.92717(15) 0.0437(3) Uani 1 1 d .
F4 F 0.6957(2) 0.51410(17) 0.74258(15) 0.0445(3) Uani 1 1 d .
O1 O 0.4408(2) 0.8152(2) 1.02457(18) 0.0502(4) Uani 1 1 d .
O2 O 0.2658(2) 0.35313(19) 0.65513(15) 0.0378(3) Uani 1 1 d .

loop_
_atom_site_aniso_label
_atom_site_aniso_U_11
_atom_site_aniso_U_22
_atom_site_aniso_U_33
_atom_site_aniso_U_23
_atom_site_aniso_U_13
_atom_site_aniso_U_12
Te1 0.02360(7) 0.03322(7) 0.02830(7) 0.01483(5) 0.01026(4) 0.01034(4)
C11 0.0338(10) 0.0427(11) 0.0393(11) 0.0022(9) 0.0048(8) 0.0065(9)
C12 0.0516(14) 0.0668(17) 0.0400(12) 0.0134(12) 0.0117(11) 0.0153(13)
C13 0.0440(12) 0.0577(15) 0.0544(14) 0.0219(12) 0.0235(11) 0.0162(11)
C14 0.0300(10) 0.0668(16) 0.0479(13) 0.0051(12) 0.0084(9) 0.0202(10)
C21 0.0466(14) 0.106(3) 0.0303(11) 0.0000(13) 0.0136(10) 0.0133(15)
C22 0.0553(15) 0.0694(18) 0.0334(11) 0.0066(11) 0.0061(10) 0.0146(13)
C23 0.0387(11) 0.0602(15) 0.0446(12) 0.0137(11) 0.0024(10) 0.0070(11)
C24 0.0327(10) 0.0565(13) 0.0406(11) 0.0147(10) 0.0129(9) 0.0126(9)
F1 0.0355(6) 0.0775(10) 0.0577(8) 0.0473(8) 0.0078(6) 0.0148(7)
F2 0.0555(8) 0.0607(9) 0.0455(7) 0.0351(7) 0.0153(6) 0.0257(7)
F3 0.0306(6) 0.0400(7) 0.0599(8) 0.0205(6) 0.0135(6) 0.0041(5)
F4 0.0383(7) 0.0541(8) 0.0493(8) 0.0174(6) 0.0247(6) 0.0220(6)
O1 0.0308(7) 0.0594(10) 0.0426(9) -0.0031(8) 0.0077(6) 0.0150(7)
O2 0.0329(7) 0.0493(8) 0.0277(6) 0.0090(6) 0.0081(5) 0.0138(6)

loop_
_atom_type_symbol
_atom_type_description
_atom_type_scat_dispersion_real
_atom_type_scat_dispersion_imag
_atom_type_scat_source
C C 0.0033 0.0016 'International Tables Vol C Tables 4.2.6.8 and 6.1.1.4'
H H 0.0000 0.0000 'International Tables Vol C Tables 4.2.6.8 and 6.1.1.4'
O O 0.0106 0.0060 'International Tables Vol C Tables 4.2.6.8 and 6.1.1.4'
F F 0.0171 0.0103 'International Tables Vol C Tables 4.2.6.8 and 6.1.1.4'
Te Te -0.5308 1.6751 'International Tables Vol C Tables 4.2.6.8 and 6.1.1.4'

loop_
_geom_angle_atom_site_label_1
_geom_angle_atom_site_label_2
_geom_angle_atom_site_label_3
_geom_angle
_geom_angle_publ_flag
F3 Te1 F4 86.98(6) y
F3 Te1 F2 82.15(7) y
F4 Te1 F2 86.45(6) y
F3 Te1 F1 80.97(6) y
F4 Te1 F1 84.74(7) y
F2 Te1 F1 161.33(7) y
F3 Te1 O1 73.97(6) y
F4 Te1 O1 160.88(7) y
F2 Te1 O1 89.33(7) y
F1 Te1 O1 93.63(7) y
O1 C11 C12 105.41(19) ?
C11 C12 C13 103.8(2) ?
C14 C13 C12 103.8(2) ?
O1 C14 C13 106.5(2) ?
O2 C21 C22 107.5(2) ?
C21 C22 C23 105.8(2) ?
C24 C23 C22 103.8(2) ?
O2 C24 C23 105.22(19) ?
C11 O1 C14 109.62(17) ?
C11 O1 Te1 125.02(13) ?
C14 O1 Te1 117.20(14) ?
C21 O2 C24 106.74(18) ?

loop_
_geom_bond_atom_site_label_1
_geom_bond_atom_site_label_2
_geom_bond_distance
_geom_bond_publ_flag
Te1 F3 1.8619(13) y
Te1 F4 1.8667(12) y
Te1 F2 1.9413(13) y
Te1 F1 1.9664(13) y
Te1 O1 2.4482(17) y
C11 O1 1.451(3) ?
C11 C12 1.504(4) ?
C12 C13 1.512(4) ?
C13 C14 1.499(4) ?
C14 O1 1.453(3) ?
C21 O2 1.435(3) ?
C21 C22 1.493(4) ?
C22 C23 1.513(4) ?
C23 C24 1.504(3) ?
C24 O2 1.443(3) ?
